data_4326427
loop_
_publ_author_name
'M. S\'anchez-And\'ujar'
'S. Presedo'
'S. Y\'a\~nez-Vilar'
'S. Castro-Garc\'ia'
'J. Shamir'
'M. A. Se\~nar\'is-Rodr\'iguez'

_publ_contact_author_address
;Universidad A Coruna
Facultad de Ciencias
Campus da Zapateira
15071 A Coruna (Spain)
;
_publ_contact_author_email tonasr@udc.es
_publ_contact_author_fax '+34 981167065'
_publ_contact_author_name 'M.A. Senaris-R'
_publ_contact_author_phone '+34 981167000'
_publ_section_title
;
 Correction to Characterization of the Order-Disorder Dielectric
 Transition in the Hybrid Organic-Inorganic Perovskite-like Formate
 Mn(HCOO)3[(CH3)2NH2]
;
_journal_name_full 'Inorganic Chemistry'
_journal_page_first 9734
_journal_page_last 9734
_journal_paper_doi 10.1021/ic201638t
_journal_volume 50
_journal_year 2011
_chemical_formula_sum 'C5 H11 Mn N O6'
_chemical_formula_weight 236.09
_space_group_IT_number 167
_symmetry_cell_setting rhombohedral
_symmetry_Int_Tables_number 167
_symmetry_space_group_name_Hall '-R 3 2"c'
_symmetry_space_group_name_H-M 'R -3 c :H'
_atom_sites_solution_hydrogens geom
_atom_sites_solution_primary direct
_atom_sites_solution_secondary difmap
_audit_creation_method SHELXL-97
_cell_angle_alpha 90.00
_cell_angle_beta 90.00
_cell_angle_gamma 120.00
_cell_formula_units_Z 6
_cell_length_a 8.3371(8)
_cell_length_b 8.3371(8)
_cell_length_c 22.909(5)
_cell_measurement_reflns_used 1097
_cell_measurement_temperature 295(2)
_cell_measurement_theta_max 23.322
_cell_measurement_theta_min 3.33335
_cell_volume 1379.0(4)
_computing_cell_refinement 'SAINT V7.12A Bruker Nonius 2004'
_computing_data_collection 'Apex2 V.1.0-27 Bruker Nonius 2005'
_computing_data_reduction 'SAINT & XPREP V.6.14 2003 Bruker-AXS'
_computing_structure_refinement 'SHELXL-97 (Sheldrick, 1997)'
_computing_structure_solution SHELXS-97
_diffrn_ambient_temperature 273(2)
_diffrn_measured_fraction_theta_full 0.992
_diffrn_measured_fraction_theta_max 0.992
_diffrn_measurement_device_type 'APEXII area detector'
_diffrn_measurement_method 'phi and omega scans'
_diffrn_radiation_monochromator graphite
_diffrn_radiation_type MoK\a
_diffrn_radiation_wavelength 0.71073
_diffrn_reflns_av_R_equivalents 0.0391
_diffrn_reflns_av_sigmaI/netI 0.0202
_diffrn_reflns_limit_h_max 11
_diffrn_reflns_limit_h_min -10
_diffrn_reflns_limit_k_max 11
_diffrn_reflns_limit_k_min -11
_diffrn_reflns_limit_l_max 25
_diffrn_reflns_limit_l_min -30
_diffrn_reflns_number 4154
_diffrn_reflns_theta_full 28.25
_diffrn_reflns_theta_max 28.25
_diffrn_reflns_theta_min 3.34
_diffrn_source 'fine-focus sealed tube'
_exptl_absorpt_coefficient_mu 1.435
_exptl_absorpt_correction_T_max 0.9188
_exptl_absorpt_correction_T_min 0.7721
_exptl_absorpt_correction_type multi-scan
_exptl_absorpt_process_details
; SADABS: Area-Detector Absorption Correction. Bruker-AXS
  Release 2004/1, in Apex2 suite package, (2004).
;
_exptl_crystal_colour colourless
_exptl_crystal_density_diffrn 1.706
_exptl_crystal_description prism
_exptl_crystal_F_000 726
_exptl_crystal_size_max 0.19
_exptl_crystal_size_mid 0.09
_exptl_crystal_size_min 0.06
_refine_diff_density_max 0.371
_refine_diff_density_min -0.213
_refine_diff_density_rms 0.072
_refine_ls_extinction_coef 0.0065(12)
_refine_ls_extinction_expression Fc^*^=kFc[1+0.001xFc^2^\l^3^/sin(2\q)]^-1/4^
_refine_ls_extinction_method SHELXL
_refine_ls_goodness_of_fit_ref 1.188
_refine_ls_hydrogen_treatment mixed
_refine_ls_matrix_type full
_refine_ls_number_parameters 28
_refine_ls_number_reflns 380
_refine_ls_number_restraints 0
_refine_ls_restrained_S_all 1.188
_refine_ls_R_factor_all 0.0347
_refine_ls_R_factor_gt 0.0288
_refine_ls_shift/su_max 0.000
_refine_ls_shift/su_mean 0.000
_refine_ls_structure_factor_coef Fsqd
_refine_ls_weighting_details 'calc w=1/[\s^2^(Fo^2^)+(0.0404P)^2^+1.9843P] where P=(Fo^2^+2Fc^2^)/3'
_refine_ls_weighting_scheme calc
_refine_ls_wR_factor_gt 0.0798
_refine_ls_wR_factor_ref 0.0838
_reflns_number_gt 323
_reflns_number_total 380
_reflns_threshold_expression >2sigma(I)
_cod_data_source_file ic201638t_si_001_2.cif
_cod_data_source_block Mn(CHOO)3-NH2(CH3)2_room_temperature
_cod_original_cell_volume 1379.0(3)
_cod_original_sg_symbol_H-M 'R -3 c'
_cod_database_code 4326427

loop_
_symmetry_equiv_pos_as_xyz
'x, y, z'
'-y, x-y, z'
'-x+y, -x, z'
'y, x, -z+1/2'
'x-y, -y, -z+1/2'
'-x, -x+y, -z+1/2'
'x+2/3, y+1/3, z+1/3'
'-y+2/3, x-y+1/3, z+1/3'
'-x+y+2/3, -x+1/3, z+1/3'
'y+2/3, x+1/3, -z+5/6'
'x-y+2/3, -y+1/3, -z+5/6'
'-x+2/3, -x+y+1/3, -z+5/6'
'x+1/3, y+2/3, z+2/3'
'-y+1/3, x-y+2/3, z+2/3'
'-x+y+1/3, -x+2/3, z+2/3'
'y+1/3, x+2/3, -z+7/6'
'x-y+1/3, -y+2/3, -z+7/6'
'-x+1/3, -x+y+2/3, -z+7/6'
'-x, -y, -z'
'y, -x+y, -z'
'x-y, x, -z'
'-y, -x, z-1/2'
'-x+y, y, z-1/2'
'x, x-y, z-1/2'
'-x+2/3, -y+1/3, -z+1/3'
'y+2/3, -x+y+1/3, -z+1/3'
'x-y+2/3, x+1/3, -z+1/3'
'-y+2/3, -x+1/3, z-1/6'
'-x+y+2/3, y+1/3, z-1/6'
'x+2/3, x-y+1/3, z-1/6'
'-x+1/3, -y+2/3, -z+2/3'
'y+1/3, -x+y+2/3, -z+2/3'
'x-y+1/3, x+2/3, -z+2/3'
'-y+1/3, -x+2/3, z+1/6'
'-x+y+1/3, y+2/3, z+1/6'
'x+1/3, x-y+2/3, z+1/6'

loop_
_atom_site_label
_atom_site_type_symbol
_atom_site_fract_x
_atom_site_fract_y
_atom_site_fract_z
_atom_site_U_iso_or_equiv
_atom_site_adp_type
_atom_site_occupancy
_atom_site_symmetry_multiplicity
_atom_site_calc_flag
_atom_site_refinement_flags
C1 C 0.2153(4) 0.8820(4) 0.0833 0.0303(7) Uani 1 2 d S
C2 C 0.3333 0.6667 -0.0296(2) 0.0591(14) Uani 1 3 d S
N1 N 0.4209(11) 0.6667 -0.0833 0.048(2) Uani 0.33 2 d SP
H1 H 0.103(5) 0.769(5) 0.0833 0.037(9) Uiso 1 2 d S
Mn1 Mn 0.0000 1.0000 0.0000 0.0214(3) Uani 1 6 d S
O1 O 0.2208(2) 1.0105(2) 0.05443(7) 0.0373(5) Uani 1 1 d .

loop_
_atom_site_aniso_label
_atom_site_aniso_U_11
_atom_site_aniso_U_22
_atom_site_aniso_U_33
_atom_site_aniso_U_23
_atom_site_aniso_U_13
_atom_site_aniso_U_12
C1 0.0275(11) 0.0275(11) 0.0355(18) 0.0010(6) -0.0010(6) 0.0133(12)
C2 0.070(2) 0.070(2) 0.038(3) 0.000 0.000 0.0348(11)
N1 0.030(3) 0.025(4) 0.086(7) -0.008(4) -0.004(2) 0.013(2)
Mn1 0.0216(3) 0.0216(3) 0.0212(5) 0.000 0.000 0.01079(17)
O1 0.0339(9) 0.0348(9) 0.0424(10) 0.0070(7) -0.0084(7) 0.0166(7)

loop_
_atom_type_symbol
_atom_type_description
_atom_type_scat_dispersion_real
_atom_type_scat_dispersion_imag
_atom_type_scat_source
C C 0.0033 0.0016 'International Tables Vol C Tables 4.2.6.8 and 6.1.1.4'
H H 0.0000 0.0000 'International Tables Vol C Tables 4.2.6.8 and 6.1.1.4'
N N 0.0061 0.0033 'International Tables Vol C Tables 4.2.6.8 and 6.1.1.4'
O O 0.0106 0.0060 'International Tables Vol C Tables 4.2.6.8 and 6.1.1.4'
Mn Mn 0.3368 0.7283 'International Tables Vol C Tables 4.2.6.8 and 6.1.1.4'

loop_
_geom_angle_atom_site_label_1
_geom_angle_atom_site_label_2
_geom_angle_atom_site_label_3
_geom_angle
_geom_angle_site_symmetry_1
_geom_angle_site_symmetry_3
O1 C1 O1 126.5(3) . 16_454
O1 C1 H1 116.75(15) . .
O1 C1 H1 116.75(15) 16_454 .
N1 C2 N1 52.4(6) 2_665 3_565
N1 C2 N1 52.4(6) 2_665 .
N1 C2 N1 52.4(6) 3_565 .
N1 N1 N1 60.000(1) 3_565 2_665
N1 N1 C2 63.8(3) 3_565 10_454
N1 N1 C2 63.8(3) 2_665 10_454
N1 N1 C2 63.8(3) 3_565 .
N1 N1 C2 63.8(3) 2_665 .
C2 N1 C2 118.7(7) 10_454 .
O1 Mn1 O1 180.0 . 19_575
O1 Mn1 O1 89.25(6) . 20_455
O1 Mn1 O1 90.75(6) 19_575 20_455
O1 Mn1 O1 90.75(6) . 2_675
O1 Mn1 O1 89.25(6) 19_575 2_675
O1 Mn1 O1 180.00(7) 20_455 2_675
O1 Mn1 O1 89.25(6) . 21_665
O1 Mn1 O1 90.75(6) 19_575 21_665
O1 Mn1 O1 90.75(6) 20_455 21_665
O1 Mn1 O1 89.25(6) 2_675 21_665
O1 Mn1 O1 90.75(6) . 3_465
O1 Mn1 O1 89.25(6) 19_575 3_465
O1 Mn1 O1 89.25(6) 20_455 3_465
O1 Mn1 O1 90.75(6) 2_675 3_465
O1 Mn1 O1 180.0 21_665 3_465
C1 O1 Mn1 127.05(17) . .

loop_
_geom_bond_atom_site_label_1
_geom_bond_atom_site_label_2
_geom_bond_distance
_geom_bond_site_symmetry_2
C1 O1 1.241(2) .
C1 O1 1.241(2) 16_454
C1 H1 0.94(4) .
C2 N1 1.431(7) 2_665
C2 N1 1.431(7) 3_565
C2 N1 1.431(7) .
N1 N1 1.264(16) 3_565
N1 N1 1.264(16) 2_665
N1 C2 1.431(7) 10_454
Mn1 O1 2.1885(15) .
Mn1 O1 2.1885(15) 19_575
Mn1 O1 2.1885(15) 20_455
Mn1 O1 2.1885(15) 2_675
Mn1 O1 2.1885(15) 21_665
Mn1 O1 2.1885(15) 3_465

loop_
_geom_torsion_atom_site_label_1
_geom_torsion_atom_site_label_2
_geom_torsion_atom_site_label_3
_geom_torsion_atom_site_label_4
_geom_torsion
_geom_torsion_site_symmetry_1
_geom_torsion_site_symmetry_4
N1 C2 N1 N1 -67.74(18) 2_665 3_565
N1 C2 N1 N1 67.74(18) 3_565 2_665
N1 C2 N1 C2 -33.87(9) 2_665 10_454
N1 C2 N1 C2 33.87(9) 3_565 10_454
O1 C1 O1 Mn1 176.96(16) 16_454 .
O1 Mn1 O1 C1 -108(18) 19_575 .
O1 Mn1 O1 C1 -61.49(10) 20_455 .
O1 Mn1 O1 C1 118.51(10) 2_675 .
O1 Mn1 O1 C1 -152.25(16) 21_665 .
O1 Mn1 O1 C1 27.75(16) 3_465 .
